data_4066954
loop_
_publ_author_name
'Colson, Adam C.'
'Whitmire, Kenton H.'

_publ_section_title
;
 Synthesis, Characterization, and Reactivity of the Heterometallic
 Dinuclear \m-PH2and \m-PPhH Complexes FeMn(CO)8(\m-PH2) and
 FeMn(CO)8(\m-PPhH)&#x2021;
;
_journal_issue 20
_journal_name_full Organometallics
_journal_page_first 4611
_journal_paper_doi 10.1021/om100736m
_journal_volume 29
_journal_year 2010
_chemical_formula_sum 'C8 H2 Fe Mn O8 P'
_chemical_formula_weight 367.86
_chemical_name_systematic
; 
 ? 
;
_space_group_IT_number 2
_symmetry_cell_setting triclinic
_symmetry_space_group_name_Hall '-P 1'
_symmetry_space_group_name_H-M 'P -1'
_atom_sites_solution_hydrogens geom
_atom_sites_solution_primary direct
_atom_sites_solution_secondary difmap
_audit_creation_method SHELXL-97
_cell_angle_alpha 90.966(2)
_cell_angle_beta 91.141(2)
_cell_angle_gamma 110.032(2)
_cell_formula_units_Z 2
_cell_length_a 7.8647(8)
_cell_length_b 9.2226(10)
_cell_length_c 9.3681(10)
_cell_measurement_reflns_used 4593
_cell_measurement_temperature 223(2)
_cell_measurement_theta_max 28.251
_cell_measurement_theta_min 2.352
_cell_volume 638.06(12)
_computing_cell_refinement 'SMART (Bruker)'
_computing_data_collection 'SMART (Bruker)'
_computing_data_reduction 'SAINT (BRUKER)'
_computing_molecular_graphics 'Diamond 3.2 (Crystal Impact)'
_computing_publication_material 'Diamond 3.2 (Crystal Impact)'
_computing_structure_refinement 'SHELXL-97 (Sheldrick, 1997)'
_computing_structure_solution 'SHELXS-97 (Sheldrick, 1990)'
_diffrn_ambient_temperature 223(2)
_diffrn_measured_fraction_theta_full 0.645
_diffrn_measured_fraction_theta_max 0.645
_diffrn_measurement_device_type 'Bruker AXS SMART 1K CCD'
_diffrn_measurement_method 'theta and omega scans'
_diffrn_radiation_monochromator graphite
_diffrn_radiation_source 'fine-focus sealed tube'
_diffrn_radiation_type MoK\a
_diffrn_radiation_wavelength 0.71073
_diffrn_reflns_av_R_equivalents 0.0435
_diffrn_reflns_av_sigmaI/netI 0.0734
_diffrn_reflns_limit_h_max 10
_diffrn_reflns_limit_h_min -10
_diffrn_reflns_limit_k_max 12
_diffrn_reflns_limit_k_min -12
_diffrn_reflns_limit_l_max 12
_diffrn_reflns_limit_l_min -12
_diffrn_reflns_number 5030
_diffrn_reflns_theta_full 28.33
_diffrn_reflns_theta_max 28.33
_diffrn_reflns_theta_min 2.18
_exptl_absorpt_coefficient_mu 2.280
_exptl_absorpt_correction_T_max 0.505
_exptl_absorpt_correction_T_min 0.311
_exptl_absorpt_correction_type multi-scan
_exptl_absorpt_process_details 'SADABS (Sheldrick, 1996)'
_exptl_crystal_colour red
_exptl_crystal_density_diffrn 1.915
_exptl_crystal_density_method 'not measured'
_exptl_crystal_description plate
_exptl_crystal_F_000 360
_exptl_crystal_size_max 0.89
_exptl_crystal_size_mid 0.69
_exptl_crystal_size_min 0.66
_refine_diff_density_max 0.309
_refine_diff_density_min -0.199
_refine_diff_density_rms 0.054
_refine_ls_extinction_coef 0.153(4)
_refine_ls_extinction_expression Fc^*^=kFc[1+0.001xFc^2^\l^3^/sin(2\q)]^-1/4^
_refine_ls_extinction_method SHELXL
_refine_ls_goodness_of_fit_ref 0.795
_refine_ls_hydrogen_treatment mixed
_refine_ls_matrix_type full
_refine_ls_number_parameters 181
_refine_ls_number_reflns 2066
_refine_ls_number_restraints 0
_refine_ls_restrained_S_all 0.795
_refine_ls_R_factor_all 0.0385
_refine_ls_R_factor_gt 0.0276
_refine_ls_shift/su_max 0.000
_refine_ls_shift/su_mean 0.000
_refine_ls_structure_factor_coef Fsqd
_refine_ls_weighting_details 'calc w=1/[\s^2^(Fo^2^)+(0.0000P)^2^+0.0000P] where P=(Fo^2^+2Fc^2^)/3'
_refine_ls_weighting_scheme calc
_refine_ls_wR_factor_gt 0.0591
_refine_ls_wR_factor_ref 0.0613
_reflns_number_gt 1525
_reflns_number_total 2066
_reflns_threshold_expression >2sigma(I)
_cod_data_source_file om100736m_si_001.cif
_cod_data_source_block abs
_cod_database_code 4066954

loop_
_symmetry_equiv_pos_as_xyz
'x, y, z'
'-x, -y, -z'

loop_
_atom_site_label
_atom_site_type_symbol
_atom_site_fract_x
_atom_site_fract_y
_atom_site_fract_z
_atom_site_U_iso_or_equiv
_atom_site_adp_type
_atom_site_occupancy
_atom_site_symmetry_multiplicity
_atom_site_calc_flag
_atom_site_refinement_flags
Fe1 Fe 0.16637(5) 0.38346(5) 0.27850(4) 0.02622(13) Uani 0.50 1 d P
Mn1 Mn 0.16637(5) 0.38346(5) 0.27850(4) 0.02622(13) Uani 0.50 1 d P
Fe2 Fe 0.29363(6) 0.13114(5) 0.25536(4) 0.02630(14) Uani 0.50 1 d P
Mn2 Mn 0.29363(6) 0.13114(5) 0.25536(4) 0.02630(14) Uani 0.50 1 d P
P3 P 0.13678(10) 0.21644(9) 0.09645(8) 0.02977(19) Uani 1 1 d .
C13 C 0.0627(4) 0.5216(4) 0.2257(4) 0.0387(7) Uani 1 1 d .
C11 C -0.0487(4) 0.2568(4) 0.3453(3) 0.0346(7) Uani 1 1 d .
C12 C 0.3777(4) 0.5105(3) 0.2052(3) 0.0307(7) Uani 1 1 d .
C14 C 0.2507(4) 0.4424(3) 0.4590(3) 0.0334(7) Uani 1 1 d .
C22 C 0.5067(4) 0.2568(4) 0.1806(3) 0.0312(7) Uani 1 1 d .
C21 C 0.0798(4) -0.0056(4) 0.3143(3) 0.0338(7) Uani 1 1 d .
C23 C 0.3476(5) -0.0279(4) 0.1818(3) 0.0393(8) Uani 1 1 d .
C24 C 0.3941(4) 0.1598(3) 0.4354(3) 0.0323(6) Uani 1 1 d .
O13 O 0.0012(3) 0.6103(3) 0.1919(3) 0.0602(7) Uani 1 1 d .
O11 O -0.1838(3) 0.1827(3) 0.3870(3) 0.0543(7) Uani 1 1 d .
O12 O 0.5041(3) 0.5934(3) 0.1587(3) 0.0453(6) Uani 1 1 d .
O14 O 0.3031(3) 0.4808(3) 0.5724(2) 0.0519(6) Uani 1 1 d .
O22 O 0.6414(3) 0.3253(3) 0.1343(2) 0.0431(6) Uani 1 1 d .
O21 O -0.0510(3) -0.0961(3) 0.3471(3) 0.0506(6) Uani 1 1 d .
O23 O 0.3844(4) -0.1269(3) 0.1342(3) 0.0604(8) Uani 1 1 d .
O24 O 0.4580(3) 0.1762(3) 0.5466(2) 0.0481(6) Uani 1 1 d .
H2 H -0.032(4) 0.126(4) 0.055(3) 0.041(9) Uiso 1 1 d .
H1 H 0.201(4) 0.265(4) -0.019(4) 0.047(9) Uiso 1 1 d .

loop_
_atom_site_aniso_label
_atom_site_aniso_U_11
_atom_site_aniso_U_22
_atom_site_aniso_U_33
_atom_site_aniso_U_23
_atom_site_aniso_U_13
_atom_site_aniso_U_12
Fe1 0.0247(2) 0.0254(2) 0.0265(2) 0.00092(17) 0.00137(17) 0.0059(2)
Mn1 0.0247(2) 0.0254(2) 0.0265(2) 0.00092(17) 0.00137(17) 0.0059(2)
Fe2 0.0266(2) 0.0270(2) 0.0242(2) 0.00017(17) 0.00054(17) 0.0078(2)
Mn2 0.0266(2) 0.0270(2) 0.0242(2) 0.00017(17) 0.00054(17) 0.0078(2)
P3 0.0286(4) 0.0332(4) 0.0246(4) -0.0012(3) -0.0042(3) 0.0073(4)
C13 0.0301(17) 0.0334(17) 0.049(2) 0.0034(15) 0.0023(15) 0.0067(15)
C11 0.0330(17) 0.0341(17) 0.0404(18) 0.0063(14) 0.0030(14) 0.0159(16)
C12 0.0349(17) 0.0286(15) 0.0293(16) 0.0024(12) 0.0019(13) 0.0118(15)
C14 0.0264(16) 0.0332(16) 0.0377(18) 0.0020(14) 0.0072(13) 0.0062(15)
C22 0.0386(18) 0.0350(16) 0.0232(14) -0.0022(12) -0.0022(13) 0.0173(16)
C21 0.0379(18) 0.0299(16) 0.0344(17) 0.0005(13) 0.0030(14) 0.0124(16)
C23 0.0415(19) 0.0388(18) 0.0372(18) 0.0020(15) 0.0021(15) 0.0132(17)
C24 0.0315(16) 0.0332(16) 0.0301(16) 0.0032(13) 0.0077(13) 0.0078(15)
O13 0.0539(16) 0.0451(15) 0.090(2) 0.0200(14) 0.0052(15) 0.0266(15)
O11 0.0299(12) 0.0528(16) 0.0801(19) 0.0222(14) 0.0181(12) 0.0121(13)
O12 0.0398(13) 0.0410(14) 0.0509(15) 0.0106(11) 0.0120(11) 0.0076(13)
O14 0.0489(15) 0.0651(17) 0.0314(13) -0.0068(12) -0.0024(11) 0.0067(15)
O22 0.0314(12) 0.0507(15) 0.0404(13) 0.0008(11) 0.0060(10) 0.0052(13)
O21 0.0419(15) 0.0369(14) 0.0631(17) 0.0029(12) 0.0153(12) 0.0001(13)
O23 0.082(2) 0.0456(15) 0.0620(18) -0.0106(13) 0.0118(15) 0.0326(16)
O24 0.0466(15) 0.0620(16) 0.0292(13) 0.0025(12) -0.0032(10) 0.0102(14)

loop_
_atom_type_symbol
_atom_type_description
_atom_type_scat_dispersion_real
_atom_type_scat_dispersion_imag
_atom_type_scat_source
C C 0.0033 0.0016 'International Tables Vol C Tables 4.2.6.8 and 6.1.1.4'
H H 0.0000 0.0000 'International Tables Vol C Tables 4.2.6.8 and 6.1.1.4'
O O 0.0106 0.0060 'International Tables Vol C Tables 4.2.6.8 and 6.1.1.4'
P P 0.1023 0.0942 'International Tables Vol C Tables 4.2.6.8 and 6.1.1.4'
Mn Mn 0.3368 0.7283 'International Tables Vol C Tables 4.2.6.8 and 6.1.1.4'
Fe Fe 0.3463 0.8444 'International Tables Vol C Tables 4.2.6.8 and 6.1.1.4'

loop_
_geom_angle_atom_site_label_1
_geom_angle_atom_site_label_2
_geom_angle_atom_site_label_3
_geom_angle
C13 Fe1 C14 104.57(14)
C13 Fe1 C11 90.61(13)
C14 Fe1 C11 90.74(14)
C13 Fe1 C12 88.11(13)
C14 Fe1 C12 91.24(13)
C11 Fe1 C12 177.87(14)
C13 Fe1 P3 108.30(11)
C14 Fe1 P3 147.13(9)
C11 Fe1 P3 89.04(10)
C12 Fe1 P3 89.73(10)
C13 Fe1 Fe2 158.80(11)
C14 Fe1 Fe2 96.58(9)
C11 Fe1 Fe2 90.65(8)
C12 Fe1 Fe2 89.92(8)
P3 Fe1 Fe2 50.56(2)
C23 Fe2 C24 104.45(13)
C23 Fe2 C21 88.88(14)
C24 Fe2 C21 92.68(14)
C23 Fe2 C22 86.64(14)
C24 Fe2 C22 91.56(13)
C21 Fe2 C22 174.48(13)
C23 Fe2 P3 110.74(11)
C24 Fe2 P3 144.81(9)
C21 Fe2 P3 88.52(9)
C22 Fe2 P3 90.06(9)
C23 Fe2 Fe1 161.15(10)
C24 Fe2 Fe1 94.27(9)
C21 Fe2 Fe1 92.46(8)
C22 Fe2 Fe1 90.75(8)
P3 Fe2 Fe1 50.55(2)
Fe1 P3 Fe2 78.89(3)
Fe1 P3 H2 117.7(12)
Fe2 P3 H2 119.8(13)
Fe1 P3 H1 119.1(15)
Fe2 P3 H1 120.9(14)
H2 P3 H1 101(2)
O13 C13 Fe1 178.5(3)
O11 C11 Fe1 177.6(3)
O12 C12 Fe1 176.9(2)
O14 C14 Fe1 179.3(3)
O22 C22 Fe2 175.2(2)
O21 C21 Fe2 176.5(3)
O23 C23 Fe2 178.9(3)
O24 C24 Fe2 178.9(3)

loop_
_geom_bond_atom_site_label_1
_geom_bond_atom_site_label_2
_geom_bond_distance
Fe1 C13 1.802(3)
Fe1 C14 1.809(3)
Fe1 C11 1.825(3)
Fe1 C12 1.829(3)
Fe1 P3 2.2329(9)
Fe1 Fe2 2.8375(6)
Fe2 C23 1.792(3)
Fe2 C24 1.824(3)
Fe2 C21 1.825(4)
Fe2 C22 1.840(3)
Fe2 P3 2.2334(8)
P3 H2 1.35(3)
P3 H1 1.23(3)
C13 O13 1.131(4)
C11 O11 1.130(4)
C12 O12 1.127(4)
C14 O14 1.138(4)
C22 O22 1.131(4)
C21 O21 1.132(4)
C23 O23 1.135(3)
C24 O24 1.133(4)
